data_6000370
loop_
_publ_author_name
'Wu, H. X.'
'Ma, L. D.'
'Sun, J.'
'Kong, X. F.'

_publ_section_title
;
 Ab initio structure determination using conventional X-ray powder
 diffraction -- the crystal structure of [Co(NH~3~)~5~Br]Br~2~
;
_journal_name_full 'Acta Chimica Sinica'
_journal_page_first 1184
_journal_page_last 1191
_journal_volume 56
_journal_year 1998
_chemical_formula_sum 'Br3 Co H15 N5'
_space_group_IT_number 62
_space_group_name_Hall '-P 2ac 2n'
_space_group_name_H-M_alt 'P n m a'
_cell_angle_alpha 90
_cell_angle_beta 90
_cell_angle_gamma 90
_cell_formula_units_Z 4
_cell_length_a 13.692(1)
_cell_length_b 10.707(1)
_cell_length_c 6.940(1)
_cell_volume 1017.41
_pd_proc_ls_prof_R_factor 0.066
_pd_proc_ls_prof_wR_factor 0.090
_refine_ls_R_factor_all 0.041
_refine_ls_R_I_factor 0.042
_cod_database_code 6000370

loop_
_space_group_symop_id
_space_group_symop_operation_xyz
1 x,y,z
2 -x+1/2,-y,z+1/2
3 x+1/2,-y+1/2,-z+1/2
4 -x,y+1/2,-z
5 -x,-y,-z
6 x+1/2,y,-z+1/2
7 -x+1/2,y+1/2,z+1/2
8 x,-y+1/2,z

loop_
_atom_site_label
_atom_site_type_symbol
_atom_site_fract_x
_atom_site_fract_y
_atom_site_fract_z
_atom_site_B_iso_or_equiv
_atom_site_attached_hydrogens
Br(1) Br 0.5312(2) 0.25 0.0485(5) 2.04(7) 0
Br(2) Br 0.5542(1) 0.5010(3) 0.1507(2) 1.96(4) 0
Co Co 0.3940(3) 0.25 -0.1736(6) 1.04(9) 0
N(1) N 0.4825(7) 0.25 -0.3933(4) 2.9(2) 3
N(2) N 0.2914(8) 0.25 -0.3494(18) 2.9(2) 3
N(3) N 0.3065(6) 0.25 0.0488(15) 2.1(5) 3
N(4) N 0.3970(4) 0.0582(8) -0.1694(8) 3.4(7) 3
